data_2016090
loop_
_publ_author_name
'Mague, Joel T.'
'Balakrishna, Maravanji S.'
'Punji, Banudhar'
'Suresh, Devarajan'

_publ_section_title
;
 Two crystalline modifications of 1,1'-thiobis(2-naphthol)
;
_journal_coeditor_code FA3098
_journal_issue 8
_journal_name_full 'Acta Crystallographica Section C'
_journal_page_first o487
_journal_page_last o488
_journal_paper_doi 10.1107/S0108270107032738
_journal_volume 63
_journal_year 2007
_chemical_formula_iupac 'C20 H14 O2 S'
_chemical_formula_moiety 'C20 H14 O2 S'
_chemical_formula_sum 'C20 H14 O2 S'
_chemical_formula_weight 318.37
_chemical_name_systematic
;
1,1'-thiobis(2-naphthol)
;
_space_group_IT_number 14
_symmetry_cell_setting monoclinic
_symmetry_space_group_name_Hall '-P 2yn'
_symmetry_space_group_name_H-M 'P 1 21/n 1'
_atom_sites_solution_hydrogens geom
_atom_sites_solution_primary direct
_atom_sites_solution_secondary difmap
_audit_creation_method SHELXL-97
_cell_angle_alpha 90.00
_cell_angle_beta 93.181(2)
_cell_angle_gamma 90.00
_cell_formula_units_Z 4
_cell_length_a 4.8053(6)
_cell_length_b 11.4200(10)
_cell_length_c 26.732(3)
_cell_measurement_reflns_used 4149
_cell_measurement_temperature 100(2)
_cell_measurement_theta_max 28.18
_cell_measurement_theta_min 2.35
_cell_volume 1464.7(3)
_computing_cell_refinement 'SAINT-Plus (Bruker, 2004)'
_computing_data_collection 'SMART (Bruker, 2000)'
_computing_data_reduction SAINT-Plus
_computing_molecular_graphics 'SHELXTL (Bruker, 2000)'
_computing_publication_material SHELXTL
_computing_structure_refinement 'SHELXL97 (Sheldrick, 1997)'
_computing_structure_solution 'SHELXS97 (Sheldrick, 1997)'
_diffrn_ambient_temperature 100(2)
_diffrn_measured_fraction_theta_full 0.993
_diffrn_measured_fraction_theta_max 0.993
_diffrn_measurement_device_type 'Bruker SMART APEX CCD area-detector'
_diffrn_measurement_method 'phi and omega scans'
_diffrn_radiation_monochromator graphite
_diffrn_radiation_source 'fine-focus sealed tube'
_diffrn_radiation_type MoK\a
_diffrn_radiation_wavelength 0.71073
_diffrn_reflns_av_R_equivalents 0.0519
_diffrn_reflns_av_sigmaI/netI 0.0531
_diffrn_reflns_limit_h_max 6
_diffrn_reflns_limit_h_min -6
_diffrn_reflns_limit_k_max 14
_diffrn_reflns_limit_k_min -14
_diffrn_reflns_limit_l_max 34
_diffrn_reflns_limit_l_min -33
_diffrn_reflns_number 12389
_diffrn_reflns_theta_full 27.50
_diffrn_reflns_theta_max 27.50
_diffrn_reflns_theta_min 1.53
_exptl_absorpt_coefficient_mu 0.228
_exptl_absorpt_correction_T_max 0.9865
_exptl_absorpt_correction_T_min 0.9530
_exptl_absorpt_correction_type multi-scan
_exptl_absorpt_process_details '(SADABS; Sheldrick, 2002)'
_exptl_crystal_colour 'Light brown'
_exptl_crystal_density_diffrn 1.444
_exptl_crystal_density_method 'not measured'
_exptl_crystal_description Plate
_exptl_crystal_F_000 664
_exptl_crystal_size_max 0.22
_exptl_crystal_size_mid 0.10
_exptl_crystal_size_min 0.07
_refine_diff_density_max 0.370
_refine_diff_density_min -0.254
_refine_ls_extinction_method none
_refine_ls_goodness_of_fit_ref 1.015
_refine_ls_hydrogen_treatment mixed
_refine_ls_matrix_type full
_refine_ls_number_parameters 216
_refine_ls_number_reflns 3339
_refine_ls_number_restraints 0
_refine_ls_restrained_S_all 1.015
_refine_ls_R_factor_all 0.0708
_refine_ls_R_factor_gt 0.0449
_refine_ls_shift/su_max 0.000
_refine_ls_shift/su_mean 0.000
_refine_ls_structure_factor_coef Fsqd
_refine_ls_weighting_details 'calc w=1/[\s^2^(Fo^2^)+(0.0503P)^2^+0.3449P] where P=(Fo^2^+2Fc^2^)/3'
_refine_ls_weighting_scheme calc
_refine_ls_wR_factor_gt 0.0958
_refine_ls_wR_factor_ref 0.1059
_reflns_number_gt 2472
_reflns_number_total 3339
_reflns_threshold_expression 'I >2\s(I)'
_cod_data_source_file fa3098.cif
_cod_data_source_block Ia
_cod_original_sg_symbol_H-M 'P 21/n'
_cod_database_code 2016090
_cod_database_fobs_code 2016090

loop_
_symmetry_equiv_pos_as_xyz
'x, y, z'
'-x+1/2, y+1/2, -z+1/2'
'-x, -y, -z'
'x-1/2, -y-1/2, z-1/2'

loop_
_atom_site_type_symbol
_atom_site_label
_atom_site_fract_x
_atom_site_fract_y
_atom_site_fract_z
_atom_site_U_iso_or_equiv
_atom_site_adp_type
_atom_site_calc_flag
_atom_site_refinement_flags
_atom_site_occupancy
S S1 0.63179(10) 0.06039(4) 0.091079(18) 0.01418(14) Uani d . 1
O O1 0.1705(3) 0.10880(12) 0.01702(6) 0.0190(3) Uani d . 1
H H1 0.022(7) 0.123(2) 0.0006(11) 0.050(9) Uiso d . 1
O O2 0.3124(3) -0.14148(13) 0.04670(5) 0.0176(3) Uani d . 1
H H2 0.442(6) -0.095(2) 0.0387(10) 0.041(8) Uiso d . 1
C C1 0.4929(4) 0.20012(16) 0.07384(7) 0.0137(4) Uani d . 1
C C2 0.2772(4) 0.20957(17) 0.03784(7) 0.0149(4) Uani d . 1
C C3 0.1780(4) 0.32021(18) 0.02190(7) 0.0164(4) Uani d . 1
H H3 0.0262 0.3254 -0.0023 0.020 Uiso calc R 1
C C4 0.2980(4) 0.41948(18) 0.04092(7) 0.0182(4) Uani d . 1
H H4 0.2305 0.4935 0.0294 0.022 Uiso calc R 1
C C5 0.5229(4) 0.41472(17) 0.07776(7) 0.0148(4) Uani d . 1
C C6 0.6486(4) 0.51749(18) 0.09808(8) 0.0197(5) Uani d . 1
H H6 0.5828 0.5919 0.0868 0.024 Uiso calc R 1
C C7 0.8636(4) 0.51122(18) 0.13375(7) 0.0192(5) Uani d . 1
H H7 0.9463 0.5809 0.1471 0.023 Uiso calc R 1
C C8 0.9620(4) 0.40112(18) 0.15064(8) 0.0190(4) Uani d . 1
H H8 1.1109 0.3970 0.1755 0.023 Uiso calc R 1
C C9 0.8459(4) 0.30034(17) 0.13173(7) 0.0161(4) Uani d . 1
H H9 0.9165 0.2269 0.1434 0.019 Uiso calc R 1
C C10 0.6204(4) 0.30343(17) 0.09482(7) 0.0140(4) Uani d . 1
C C11 0.3527(4) -0.01347(17) 0.11877(7) 0.0146(4) Uani d . 1
C C12 0.2380(4) -0.10835(17) 0.09357(7) 0.0146(4) Uani d . 1
C C13 0.0309(4) -0.17787(17) 0.11432(8) 0.0175(4) Uani d . 1
H H13 -0.0463 -0.2428 0.0962 0.021 Uiso calc R 1
C C14 -0.0580(4) -0.15143(18) 0.16057(8) 0.0189(5) Uani d . 1
H H14 -0.1974 -0.1986 0.1744 0.023 Uiso calc R 1
C C15 0.0531(4) -0.05489(18) 0.18849(8) 0.0175(4) Uani d . 1
C C16 -0.0407(4) -0.02594(19) 0.23601(8) 0.0213(5) Uani d . 1
H H16 -0.1784 -0.0731 0.2503 0.026 Uiso calc R 1
C C17 0.0642(4) 0.0693(2) 0.26174(8) 0.0230(5) Uani d . 1
H H17 -0.0010 0.0881 0.2937 0.028 Uiso calc R 1
C C18 0.2681(4) 0.13923(19) 0.24090(8) 0.0215(5) Uani d . 1
H H18 0.3391 0.2056 0.2588 0.026 Uiso calc R 1
C C19 0.3661(4) 0.11332(18) 0.19518(8) 0.0181(4) Uani d . 1
H H19 0.5059 0.1612 0.1819 0.022 Uiso calc R 1
C C20 0.2612(4) 0.01570(17) 0.16735(7) 0.0149(4) Uani d . 1

loop_
_atom_site_aniso_label
_atom_site_aniso_U_11
_atom_site_aniso_U_22
_atom_site_aniso_U_33
_atom_site_aniso_U_12
_atom_site_aniso_U_13
_atom_site_aniso_U_23
S1 0.0135(2) 0.0136(2) 0.0152(3) 0.0004(2) -0.00109(18) 0.0009(2)
O1 0.0200(8) 0.0170(7) 0.0191(8) -0.0012(6) -0.0068(6) 0.0000(6)
O2 0.0204(8) 0.0175(8) 0.0149(7) -0.0027(6) -0.0003(6) -0.0011(6)
C1 0.0145(10) 0.0143(10) 0.0122(10) 0.0009(8) 0.0007(8) 0.0021(8)
C2 0.0152(10) 0.0178(10) 0.0119(10) -0.0006(8) 0.0017(8) -0.0011(8)
C3 0.0145(10) 0.0218(11) 0.0128(10) 0.0025(8) -0.0018(8) 0.0017(8)
C4 0.0195(11) 0.0180(11) 0.0172(11) 0.0040(8) 0.0022(8) 0.0034(8)
C5 0.0152(10) 0.0140(10) 0.0153(10) 0.0013(8) 0.0030(8) 0.0003(8)
C6 0.0240(11) 0.0145(10) 0.0211(11) 0.0002(9) 0.0058(9) 0.0009(8)
C7 0.0236(11) 0.0170(10) 0.0172(11) -0.0058(9) 0.0027(9) -0.0039(8)
C8 0.0166(11) 0.0241(11) 0.0163(10) -0.0025(9) 0.0011(8) 0.0001(9)
C9 0.0162(10) 0.0173(10) 0.0147(10) 0.0004(8) 0.0005(8) 0.0012(8)
C10 0.0149(10) 0.0155(10) 0.0119(10) -0.0006(8) 0.0035(8) 0.0000(8)
C11 0.0136(10) 0.0141(9) 0.0159(10) 0.0011(8) -0.0010(8) 0.0046(8)
C12 0.0150(10) 0.0147(10) 0.0140(10) 0.0029(8) -0.0008(8) 0.0028(8)
C13 0.0191(11) 0.0124(10) 0.0205(11) -0.0012(8) -0.0037(9) 0.0033(8)
C14 0.0175(11) 0.0178(11) 0.0211(11) 0.0002(9) -0.0007(9) 0.0082(9)
C15 0.0155(10) 0.0197(10) 0.0170(10) 0.0034(9) -0.0015(8) 0.0057(9)
C16 0.0198(11) 0.0270(12) 0.0174(11) 0.0028(9) 0.0016(9) 0.0067(9)
C17 0.0234(12) 0.0311(12) 0.0145(11) 0.0065(10) 0.0001(8) 0.0006(9)
C18 0.0218(11) 0.0240(11) 0.0182(11) 0.0024(9) -0.0041(9) -0.0033(9)
C19 0.0176(11) 0.0188(10) 0.0174(10) 0.0015(8) -0.0027(8) 0.0019(9)
C20 0.0143(10) 0.0158(10) 0.0140(10) 0.0046(8) -0.0036(8) 0.0028(8)

loop_
_atom_type_symbol
_atom_type_description
_atom_type_scat_dispersion_real
_atom_type_scat_dispersion_imag
_atom_type_scat_source
C C 0.0033 0.0016 'International Tables Vol C Tables 4.2.6.8 and 6.1.1.4'
H H 0.0000 0.0000 'International Tables Vol C Tables 4.2.6.8 and 6.1.1.4'
O O 0.0106 0.0060 'International Tables Vol C Tables 4.2.6.8 and 6.1.1.4'
S S 0.1246 0.1234 'International Tables Vol C Tables 4.2.6.8 and 6.1.1.4'

loop_
_geom_angle_atom_site_label_1
_geom_angle_atom_site_label_2
_geom_angle_atom_site_label_3
_geom_angle
_geom_angle_publ_flag
C11 S1 C1 104.60(9) y
C2 O1 H1 109.7(19) ?
C12 O2 H2 106.4(18) ?
C2 C1 C10 119.89(17) ?
C2 C1 S1 120.49(15) ?
C10 C1 S1 119.46(14) ?
O1 C2 C1 117.98(17) ?
O1 C2 C3 121.30(17) ?
C1 C2 C3 120.68(18) ?
C4 C3 C2 120.41(18) ?
C4 C3 H3 119.8 ?
C2 C3 H3 119.8 ?
C3 C4 C5 121.19(18) ?
C3 C4 H4 119.4 ?
C5 C4 H4 119.4 ?
C6 C5 C10 119.51(18) ?
C6 C5 C4 121.74(18) ?
C10 C5 C4 118.74(18) ?
C7 C6 C5 120.94(19) ?
C7 C6 H6 119.5 ?
C5 C6 H6 119.5 ?
C6 C7 C8 119.79(19) ?
C6 C7 H7 120.1 ?
C8 C7 H7 120.1 ?
C9 C8 C7 120.76(19) ?
C9 C8 H8 119.6 ?
C7 C8 H8 119.6 ?
C8 C9 C10 121.02(18) ?
C8 C9 H9 119.5 ?
C10 C9 H9 119.5 ?
C5 C10 C9 117.97(17) ?
C5 C10 C1 119.06(18) ?
C9 C10 C1 122.96(17) ?
C12 C11 C20 119.49(18) ?
C12 C11 S1 117.42(15) ?
C20 C11 S1 122.87(15) ?
C11 C12 O2 123.10(18) ?
C11 C12 C13 121.56(18) ?
O2 C12 C13 115.34(18) ?
C14 C13 C12 119.68(19) ?
C14 C13 H13 120.2 ?
C12 C13 H13 120.2 ?
C13 C14 C15 121.39(19) ?
C13 C14 H14 119.3 ?
C15 C14 H14 119.3 ?
C16 C15 C14 121.73(19) ?
C16 C15 C20 119.40(19) ?
C14 C15 C20 118.86(18) ?
C17 C16 C15 120.8(2) ?
C17 C16 H16 119.6 ?
C15 C16 H16 119.6 ?
C16 C17 C18 119.9(2) ?
C16 C17 H17 120.0 ?
C18 C17 H17 120.0 ?
C19 C18 C17 121.0(2) ?
C19 C18 H18 119.5 ?
C17 C18 H18 119.5 ?
C18 C19 C20 120.6(2) ?
C18 C19 H19 119.7 ?
C20 C19 H19 119.7 ?
C19 C20 C15 118.27(18) ?
C19 C20 C11 122.71(18) ?
C15 C20 C11 119.02(18) ?

loop_
_geom_bond_atom_site_label_1
_geom_bond_atom_site_label_2
_geom_bond_distance
_geom_bond_publ_flag
S1 C11 1.780(2) y
S1 C1 1.780(2) y
O1 C2 1.366(2) ?
O1 H1 0.83(3) ?
O2 C12 1.375(2) ?
O2 H2 0.86(3) ?
C1 C2 1.379(3) ?
C1 C10 1.430(3) ?
C2 C3 1.408(3) ?
C3 C4 1.358(3) ?
C3 H3 0.9500 ?
C4 C5 1.422(3) ?
C4 H4 0.9500 ?
C5 C6 1.415(3) ?
C5 C10 1.421(3) ?
C6 C7 1.369(3) ?
C6 H6 0.9500 ?
C7 C8 1.409(3) ?
C7 H7 0.9500 ?
C8 C9 1.364(3) ?
C8 H8 0.9500 ?
C9 C10 1.425(3) ?
C9 H9 0.9500 ?
C11 C12 1.375(3) ?
C11 C20 1.433(3) ?
C12 C13 1.411(3) ?
C13 C14 1.364(3) ?
C13 H13 0.9500 ?
C14 C15 1.419(3) ?
C14 H14 0.9500 ?
C15 C16 1.411(3) ?
C15 C20 1.425(3) ?
C16 C17 1.368(3) ?
C16 H16 0.9500 ?
C17 C18 1.403(3) ?
C17 H17 0.9500 ?
C18 C19 1.366(3) ?
C18 H18 0.9500 ?
C19 C20 1.417(3) ?
C19 H19 0.9500 ?

loop_
_geom_hbond_atom_site_label_D
_geom_hbond_atom_site_label_H
_geom_hbond_atom_site_label_A
_geom_hbond_site_symmetry_A
_geom_hbond_distance_DH
_geom_hbond_distance_HA
_geom_hbond_distance_DA
_geom_hbond_angle_DHA
O1 H1 O2 3 0.83(3) 2.00(3) 2.826(2) 171(3)

loop_
_cod_related_entry_id
_cod_related_entry_database
_cod_related_entry_code
1 ChemSpider 78439
